data_2003225
loop_
_publ_author_name
'Tan, K.'
'Ko, Y.'
'Parise, J. B.'

_publ_section_title
;
 Trimethylammonium Tin Sulfide
;
_journal_issue 3
_journal_name_full 'Acta Crystallographica Section C'
_journal_page_first 398
_journal_page_last 401
_journal_paper_doi 10.1107/S0108270194010437
_journal_volume 51
_journal_year 1995
_chemical_formula_moiety 'C6 H20 N2 S7 Sn3, H1.44 O0.72'
_chemical_formula_sum 'C6 H21.44 N2 O0.72 S7 Sn3'
_chemical_formula_weight 713.70
_space_group_IT_number 15
_symmetry_cell_setting monoclinic
_symmetry_space_group_name_Hall '-C 2yc'
_symmetry_space_group_name_H-M 'C 1 2/c 1'
_atom_type_scat_source IntTabIV
_cell_angle_alpha 90.
_cell_angle_beta 108.28(1)
_cell_angle_gamma 90.
_cell_formula_units_Z 8
_cell_length_a 22.965(3)
_cell_length_b 13.196(3)
_cell_length_c 15.823(3)
_cell_measurement_reflns_used 12
_cell_measurement_temperature 294
_cell_measurement_theta_max 14
_cell_measurement_theta_min 12
_cell_volume 4553.1(15)
_diffrn_measurement_device Picker
_diffrn_measurement_method \w/2\q
_diffrn_radiation_type MoK\a
_diffrn_radiation_wavelength 0.7107
_diffrn_reflns_av_R_equivalents 0.024
_diffrn_reflns_limit_h_max 30
_diffrn_reflns_limit_h_min -30
_diffrn_reflns_limit_k_max 17
_diffrn_reflns_limit_k_min 0
_diffrn_reflns_limit_l_max 20
_diffrn_reflns_limit_l_min 0
_diffrn_reflns_number 5321
_diffrn_reflns_theta_max 28.0
_diffrn_standards_decay_% -25
_diffrn_standards_interval_count 20
_diffrn_standards_number 1
_exptl_absorpt_coefficient_mu 3.89
_exptl_absorpt_correction_T_max 0.778
_exptl_absorpt_correction_T_min 0.607
_exptl_absorpt_correction_type analytical
_exptl_crystal_colour transparent
_exptl_crystal_density_diffrn 2.082
_exptl_crystal_description pinacoids
_exptl_crystal_size_max 0.14
_exptl_crystal_size_mid 0.04
_exptl_crystal_size_min 0.04
_refine_diff_density_max 0.65
_refine_diff_density_min -1.06
_refine_ls_extinction_coef 0.54E-4(1)
_refine_ls_extinction_method 'isotropic secondary'
_refine_ls_goodness_of_fit_obs 1.54
_refine_ls_hydrogen_treatment 'H atoms were not located'
_refine_ls_number_parameters 166
_refine_ls_number_reflns 4108
_refine_ls_R_factor_obs 0.058
_refine_ls_shift/esd_max 0.02
_refine_ls_structure_factor_coef F
_refine_ls_weighting_details 'w = 1/[\s^2^(I) + 0.0009I^2^]^1/2^'
_refine_ls_weighting_scheme calc
_refine_ls_wR_factor_obs 0.041
_reflns_number_observed 4111
_reflns_number_total 4281
_reflns_observed_criterion I>3\s(I)
_cod_data_source_file ab1180.cif
_cod_data_source_block ab1180_structure_1_of_1
_cod_depositor_comments
;
The following automatic conversions were performed:

'_refine_ls_weighting_scheme' value 'w = 1/[\s^2^(I) +
0.0009I^2^]^1/2^' was changed to 'calc'. New tag
'_refine_ls_weighting_details' was created. The value of the new tag
was set to 'w = 1/[\s^2^(I) + 0.0009I^2^]^1/2^'.

Automatic conversion script
Id: cif_fix_values 3143 2015-03-26 13:38:13Z robertas 
;
_cod_database_code 2003225

loop_
_symmetry_equiv_pos_as_xyz
x,y,z
x,-y,1/2+z
-x,-y,-z
-x,y,1/2-z
1/2+x,1/2+y,z
1/2+x,1/2-y,1/2+z
1/2-x,1/2-y,-z
1/2-x,1/2+y,1/2-z

loop_
_atom_site_label
_atom_site_occupancy
_atom_site_fract_x
_atom_site_fract_y
_atom_site_fract_z
_atom_site_B_iso_or_equiv
Sn(1) 1 .29415(2) .69483(4) .26085(5) 3.5(1)
Sn(2) 1 .28688(2) .96773(4) .25925(5) 3.5(1)
Sn(3) 1 .42598(2) .84104(4) .26001(4) 3.4(1)
S(1) 1 .3135(1) .8339(1) .1553(2) 3.5(1)
S(2) 1 .2472(1) .8272(2) .3248(2) 4.6(1)
S(3) 1 .4650(1) .8460(2) .1365(2) 4.3(1)
S(4) 1 .3971(1) .9920(2) .3256(2) 5.1(1)
S(5) 1 .2385(1) .5935(2) .1374(2) 4.7(1)
S(6) 1 .2248(1) 1.0620(2) .1345(2) 4.4(1)
S(7) 1 .4047(1) .6851(2) .3277(2) 4.6(1)
N(1) 1 .3888(6) 1.1529(10) .0364(12) 12.7(8)
C(1) 1 .4553(6) 1.1417(12) .0530(11) 9.8(6)
C(2) 1 .3558(6) 1.0626(11) .0449(10) 8.2(6)
C(3) 1 .3626(8) 1.2510(12) .0456(12) 12.2(8)
O(1) 0.23(2) .5000 .3510(26) .2500 13.6(17)
O(2) .49(2) .3959(8) .4532(16) .2357(16) 11.9(10)
N(2) .63(4) .3742(15) .6249(24) -.0411(21) 14.2(9)
N(3) .27(3) .406(3) .651(5) .023(4) 12.4(18)
C(4) .98(2) .3400(9) .6663(15) -.0002(13) 11.9(6)
C(5) .76(3) .3827(12) .7098(22) -.0902(18) 13.7(8)
C(6) .79(4) .4384(12) .5689(20) -.0058(18) 13.8(8)
C(7) .61(3) .3737(16) .5810(28) .0609(23) 13.7(11)

loop_
_geom_angle_atom_site_label_1
_geom_angle_atom_site_label_2
_geom_angle_atom_site_label_3
_geom_angle_site_symmetry_1
_geom_angle_site_symmetry_3
_geom_angle
_geom_angle_publ_flag
S(1) Sn(1) S(2) . . 87.04(7) yes
S(1) Sn(1) S(5) . . 91.45(8) yes
S(1) Sn(1) S(6) . 8_545 179.00(10) yes
S(6) Sn(1) S(7) 8_545 . 92.83(8) yes
S(1) Sn(2) S(2) . . 86.95(7) yes
S(1) Sn(2) S(4) . . 86.75(7) yes
S(1) Sn(2) S(5) . 8_555 178.6(2) yes
S(1) Sn(2) S(6) . . 91.63(8) yes
S(2) Sn(2) S(4) . . 113.10(10) yes
S(2) Sn(2) S(5) . 8_555 91.79(9) yes
S(2) Sn(2) S(6) . . 122.80(10) yes
S(4) Sn(2) S(5) . 8_555 93.11(9) yes
S(4) Sn(2) S(6) . . 123.90(10) yes
S(5) Sn(2) S(6) 8_555 . 89.64(8) yes
S(1) Sn(3) S(3) . . 91.84(8) yes
S(1) Sn(3) S(3) . 4_655 179.1(3) yes
S(1) Sn(3) S(4) . . 87.27(7) yes
S(1) Sn(3) S(7) . . 87.31(7) yes
S(3) Sn(3) S(3) . 4_655 88.83(9) yes
S(3) Sn(3) S(4) 4_655 . 92.84(8) yes
S(3) Sn(3) S(4) . . 123.20(10) yes
S(3) Sn(3) S(7) . . 124.10(10) yes
S(3) Sn(3) S(7) 4_655 . 91.84(8) yes
S(4) Sn(3) S(7) . . 112.60(10) yes
Sn(1) S(1) Sn(2) . . 87.24(7) yes
Sn(1) S(1) Sn(3) . . 87.27(7) yes
Sn(2) S(1) Sn(3) . . 87.50(7) yes
Sn(1) S(2) Sn(2) . . 95.44(8) yes
Sn(3) S(3) Sn(3) . 4_655 91.10(10) yes
Sn(2) S(4) Sn(3) . . 95.39(8) yes
Sn(1) S(5) Sn(2) . 8_545 90.70(10) yes
Sn(1) S(6) Sn(2) 8_555 . 90.00(10) yes
Sn(1) S(7) Sn(3) . . 95.20(8) yes
C(1) N(1) C(2) . . 117.0(10) yes
C(1) N(1) C(3) . . 121.0(10) yes
C(2) N(1) C(3) . . 119.0(10) yes
C(4) N(2) C(5) . . 99(3) yes
C(4) N(2) C(6) . . 132(3) yes
C(4) N(2) C(6) . . 132(3) yes
C(4) N(2) C(7) . . 59(2) yes
C(5) N(2) C(6) . . 107(3) yes
C(5) N(2) C(7) . . 146(3) yes
C(6) N(2) C(7) . . 78(2) yes
C(4) N(3) C(5) . . 75(3) yes
C(4) N(3) C(6) . . 128(5) yes
C(4) N(3) C(7) . . 64(3) yes
C(5) N(3) C(6) . . 92(4) yes
C(5) N(3) C(7) . . 130(5) yes
C(6) N(3) C(7) . . 92(4) yes
N(3) N(2) C(4) . . 75(4) no
N(3) N(2) C(5) . . 95(4) no
N(3) N(2) C(6) . . 63(4) no
N(3) N(2) C(7) . . 56(4) no
N(2) N(3) C(4) . . 59(4) no
N(2) N(3) C(5) . . 49(3) no
N(2) N(3) C(6) . . 75(4) no
N(2) N(3) C(7) . . 85(5) no
S(1) Sn(1) S(2) . . 87.04(7) no
S(1) Sn(1) S(5) . . 91.45(8) no
S(1) Sn(1) S(6) . 8_545 179.00(10) no
S(1) Sn(1) S(7) . . 87.19(7) no
S(2) Sn(1) S(5) . . 123.40(10) no
S(2) Sn(1) S(6) . 8_545 92.00(8) no
S(2) Sn(1) S(7) . . 113.30(10) no
S(5) Sn(1) S(6) . 8_545 89.41(8) no
S(5) Sn(1) S(7) . . 123.10(10) no
S(6) Sn(1) S(7) 8_545 . 92.83(2) no
S(1) Sn(2) S(2) . . 86.95(7) no
S(1) Sn(2) S(4) . . 86.75(7) no
S(1) Sn(2) S(5) . 8_555 178.6(2) no
S(1) Sn(2) S(6) . . 91.63(8) no
S(2) Sn(2) S(4) . . 113.10(10) no
S(2) Sn(2) S(5) . 8_555 91.79(9) no
C(4) N(2) C(7) . . 59(2) no
C(5) N(2) C(6) . . 107(3) no
C(5) N(2) C(7) . . 146(3) no
C(6) N(2) C(7) . . 78(2) no
N(2) C(4) N(3) . . 47(3) no
N(2) C(5) N(3) . . 36(2) no
N(2) C(6) N(3) . . 42(3) no
N(2) C(7) N(3) . . 39(3) no
N(2) C(4) C(7) . . 75(2) no
N(3) C(4) C(7) . . 57(3) no
N(2) C(7) C(4) . . 46(2) no
N(3) C(7) C(4) . . 59(3) no

loop_
_geom_bond_atom_site_label_1
_geom_bond_atom_site_label_2
_geom_bond_site_symmetry_2
_geom_bond_distance
_geom_bond_publ_flag
Sn(1) S(1) . 2.612(2) yes
Sn(1) S(2) . 2.435(2) yes
Sn(1) S(5) . 2.381(3) yes
Sn(1) S(6) 8_545 2.542(2) yes
Sn(1) S(7) . 2.427(2) yes
Sn(2) S(1) . 2.613(2) yes
Sn(2) S(2) . 2.437(2) yes
Sn(2) S(4) . 2.438(2) yes
Sn(2) S(5) 8_555 2.523(2) yes
Sn(2) S(6) . 2.390(3) yes
Sn(3) S(1) . 2.596(2) yes
Sn(3) S(3) 4_655 2.527(2) yes
Sn(3) S(3) . 2.392(2) yes
Sn(3) S(4) . 2.432(2) yes
Sn(3) S(7) . 2.439(2) yes
N(1) C(1) . 1.474(16) yes
N(1) C(2) . 1.441(16) yes
N(1) C(3) . 1.452(17) yes
N(2) N(3) . 1.09(6) no
N(2) C(4) . 1.28(3) no
N(2) C(5) . 1.41(3) no
N(2) C(6) . 1.58(4) no
N(2) C(7) . 1.72(4) no
N(3) C(4) . 1.45(6) no
N(3) C(5) . 1.86(7) no
N(3) C(6) . 1.46(6) no
N(3) C(7) . 1.43(6) no
C(4) C(7) . 1.52(4) no

loop_
_geom_contact_atom_site_label_1
_geom_contact_atom_site_label_2
_geom_contact_distance
_geom_contact_site_symmetry_2
_geom_contact_publ_flag
N(1) S(2) 3.87(3) 2_574 yes
N(1) S(4) 3.89(3) 2_574 yes
N(1) S(7) 4.04(3) 2_574 yes
O(1) O(2) 2.69(2) . yes
O(2) S(2) 3.53(2) 8_545 yes
O(2) S(7) 3.36(2) . yes
